data_2203928
loop_
_publ_author_name
'Liangzhong Xu'
'Chongyi Zhu'
'Guanping Yu'
'Fangfang Jian'

_publ_section_title 1-(4-Fluorophenyl)-2-(3-phenylthiazolidin-2-ylidene)-2-(1<i>H</i>-1,2,4-triazol-1-yl)ethanone
_journal_issue 7
_journal_name_full 'Acta Crystallographica Section E'
_journal_page_first o1180
_journal_page_last o1181
_journal_paper_doi 10.1107/S1600536804013881
_journal_volume 60
_journal_year 2004
_chemical_formula_moiety 'C19 H15 F N4 O S'
_chemical_formula_sum 'C19 H15 F N4 O S'
_chemical_formula_weight 366.41
_chemical_name_systematic
;
 ?
;
_space_group_IT_number 2
_symmetry_cell_setting triclinic
_symmetry_space_group_name_Hall '-P 1'
_symmetry_space_group_name_H-M 'P -1'
_atom_sites_solution_hydrogens geom
_atom_sites_solution_primary direct
_atom_sites_solution_secondary difmap
_audit_creation_method SHELXL-97
_cell_angle_alpha 111.53(3)
_cell_angle_beta 100.46(3)
_cell_angle_gamma 102.08(3)
_cell_formula_units_Z 2
_cell_length_a 9.3895(19)
_cell_length_b 9.6613(19)
_cell_length_c 10.929(2)
_cell_measurement_reflns_used 20
_cell_measurement_temperature 293(2)
_cell_measurement_theta_max 11
_cell_measurement_theta_min 2
_cell_volume 864.7(4)
_computing_cell_refinement SMART
_computing_data_collection 'SMART (Siemens, 1996)'
_computing_data_reduction 'SAINT (Siemens, 1996)'
_computing_molecular_graphics 'SHELXTL/PC (sheldrick, 1990)'
_computing_publication_material 'WinGX (Farrugia, 1999)'
_computing_structure_refinement 'SHELXL97 (Sheldrick, 1997)'
_computing_structure_solution 'SHELXS97 (Sheldrick, 1997)'
_diffrn_ambient_temperature 293(2)
_diffrn_measured_fraction_theta_full 0.995
_diffrn_measured_fraction_theta_max 0.995
_diffrn_measurement_device_type 'Siemens SMART CCD area detector diffractometer'
_diffrn_measurement_method \w
_diffrn_radiation_monochromator graphite
_diffrn_radiation_source 'fine-focus sealed tube'
_diffrn_radiation_type MoK\a
_diffrn_radiation_wavelength 0.71073
_diffrn_reflns_av_R_equivalents 0.0232
_diffrn_reflns_av_sigmaI/netI 0.0620
_diffrn_reflns_limit_h_max 11
_diffrn_reflns_limit_h_min -6
_diffrn_reflns_limit_k_max 11
_diffrn_reflns_limit_k_min -12
_diffrn_reflns_limit_l_max 13
_diffrn_reflns_limit_l_min -13
_diffrn_reflns_number 3976
_diffrn_reflns_theta_full 25.93
_diffrn_reflns_theta_max 25.93
_diffrn_reflns_theta_min 2.09
_diffrn_standards_decay_% 0
_diffrn_standards_interval_count 100
_diffrn_standards_number 3
_exptl_absorpt_coefficient_mu 0.213
_exptl_absorpt_correction_type none
_exptl_crystal_colour yellow
_exptl_crystal_density_diffrn 1.407
_exptl_crystal_density_meas ?
_exptl_crystal_density_method .
_exptl_crystal_description pillar
_exptl_crystal_F_000 380
_exptl_crystal_size_max 0.20
_exptl_crystal_size_mid 0.20
_exptl_crystal_size_min 0.18
_refine_diff_density_max 0.276
_refine_diff_density_min -0.269
_refine_ls_extinction_method none
_refine_ls_goodness_of_fit_ref 1.106
_refine_ls_hydrogen_treatment constr
_refine_ls_matrix_type full
_refine_ls_number_parameters 235
_refine_ls_number_reflns 3382
_refine_ls_number_restraints 0
_refine_ls_restrained_S_all 1.106
_refine_ls_R_factor_all 0.1025
_refine_ls_R_factor_gt 0.0733
_refine_ls_shift/su_max 0.000
_refine_ls_shift/su_mean 0.000
_refine_ls_structure_factor_coef Fsqd
_refine_ls_weighting_details 'calc w = 1/[\s^2^(Fo^2^)+(0.0597P)^2^+0.0000P] where P = (Fo^2^+2Fc^2^)/3'
_refine_ls_weighting_scheme calc
_refine_ls_wR_factor_gt 0.1391
_refine_ls_wR_factor_ref 0.1521
_reflns_number_gt 2441
_reflns_number_total 3382
_reflns_threshold_expression >2sigma(I)
_cod_data_source_file na6343.cif
_cod_data_source_block I
_cod_depositor_comments
;
The following automatic conversions were performed:
'_symmetry_cell_setting' value 'Triclinic' changed to 'triclinic'
according to '/home/saulius/struct/CIF-dictionaries/cif_core.dic'
dictionary named 'cif_core.dic' version 2.4.1 from 2010-06-29.

Automatic conversion script
Id: cif_fix_enum 1527 2010-12-29 10:47:43Z saulius 

The following automatic conversions were performed:

'_symmetry_cell_setting' value 'Triclinic' changed to 'triclinic'
according to /home/saulius/struct/CIF-dictionaries/cif_core.dic
dictionary named 'cif_core.dic' version 2.4.1 from 2010-06-29.

Automatic conversion script
Id: cif_fix_values 1715 2011-07-08 13:25:40Z adriana 
;
_cod_database_code 2203928
_cod_database_fobs_code 2203928

loop_
_symmetry_equiv_pos_as_xyz
'x, y, z'
'-x, -y, -z'

loop_
_atom_site_label
_atom_site_fract_x
_atom_site_fract_y
_atom_site_fract_z
_atom_site_U_iso_or_equiv
_atom_site_adp_type
_atom_site_calc_flag
_atom_site_refinement_flags
_atom_site_occupancy
_atom_site_type_symbol
S1 0.05585(10) 0.82906(11) 0.40511(8) 0.0507(3) Uani d . 1 S
F1 0.8244(3) 0.5052(3) 0.4824(2) 0.0781(7) Uani d . 1 F
O1 0.3407(3) 0.8580(3) 0.5329(2) 0.0539(6) Uani d . 1 O
N1 0.0547(3) 0.7841(3) 0.1577(2) 0.0415(7) Uani d . 1 N
N2 0.3586(3) 0.7371(3) 0.1879(2) 0.0315(6) Uani d . 1 N
N3 0.3044(3) 0.6014(3) 0.0710(2) 0.0395(6) Uani d . 1 N
N4 0.5226(3) 0.7543(3) 0.0708(3) 0.0497(7) Uani d . 1 N
C1 0.2066(4) 0.9109(4) 0.0474(3) 0.0488(9) Uani d . 1 C
H1A 0.2560 0.9955 0.1316 0.059 Uiso calc R 1 H
C2 0.2426(4) 0.9107(5) -0.0698(4) 0.0636(11) Uani d . 1 C
H2A 0.3173 0.9947 -0.0642 0.076 Uiso calc R 1 H
C3 0.1682(5) 0.7866(5) -0.1945(4) 0.0674(11) Uani d . 1 C
H3B 0.1926 0.7865 -0.2733 0.081 Uiso calc R 1 H
C4 0.0583(5) 0.6635(5) -0.2025(4) 0.0636(11) Uani d . 1 C
H4B 0.0077 0.5801 -0.2872 0.076 Uiso calc R 1 H
C5 0.0215(4) 0.6610(4) -0.0875(3) 0.0506(9) Uani d . 1 C
H5A -0.0537 0.5768 -0.0940 0.061 Uiso calc R 1 H
C6 0.0976(3) 0.7855(4) 0.0389(3) 0.0385(7) Uani d . 1 C
C7 -0.0930(4) 0.8051(5) 0.1660(4) 0.0657(11) Uani d . 1 C
H7A -0.1712 0.7296 0.0831 0.079 Uiso calc R 1 H
H7B -0.0926 0.9090 0.1752 0.079 Uiso calc R 1 H
C8 -0.1248(4) 0.7836(6) 0.2857(4) 0.0813(14) Uani d . 1 C
H8A -0.1845 0.6767 0.2586 0.098 Uiso calc R 1 H
H8B -0.1811 0.8524 0.3272 0.098 Uiso calc R 1 H
C9 0.1452(3) 0.7929(3) 0.2735(3) 0.0352(7) Uani d . 1 C
C10 0.2870(3) 0.7725(3) 0.2945(3) 0.0336(7) Uani d . 1 C
C11 0.4870(3) 0.8239(4) 0.1840(3) 0.0417(8) Uani d . 1 C
H11A 0.5442 0.9216 0.2529 0.050 Uiso calc R 1 H
C12 0.4059(4) 0.6208(4) 0.0060(3) 0.0451(8) Uani d . 1 C
H12A 0.3979 0.5465 -0.0803 0.054 Uiso calc R 1 H
C13 0.3700(3) 0.7876(3) 0.4262(3) 0.0386(7) Uani d . 1 C
C14 0.4954(3) 0.7137(3) 0.4322(3) 0.0369(7) Uani d . 1 C
C15 0.6273(4) 0.7929(4) 0.5399(3) 0.0458(8) Uani d . 1 C
H15A 0.6404 0.8941 0.6022 0.055 Uiso calc R 1 H
C16 0.7388(4) 0.7240(4) 0.5559(3) 0.0525(9) Uani d . 1 C
H16A 0.8283 0.7781 0.6270 0.063 Uiso calc R 1 H
C17 0.7154(4) 0.5743(4) 0.4653(3) 0.0506(9) Uani d . 1 C
C18 0.5872(4) 0.4906(4) 0.3584(3) 0.0481(9) Uani d . 1 C
H18A 0.5745 0.3885 0.2985 0.058 Uiso calc R 1 H
C19 0.4769(4) 0.5614(4) 0.3416(3) 0.0429(8) Uani d . 1 C
H19A 0.3889 0.5069 0.2687 0.051 Uiso calc R 1 H

loop_
_atom_site_aniso_label
_atom_site_aniso_U_11
_atom_site_aniso_U_22
_atom_site_aniso_U_33
_atom_site_aniso_U_12
_atom_site_aniso_U_13
_atom_site_aniso_U_23
S1 0.0422(5) 0.0638(6) 0.0421(5) 0.0171(4) 0.0178(4) 0.0147(4)
F1 0.0785(16) 0.0949(17) 0.0698(14) 0.0539(15) 0.0141(12) 0.0324(13)
O1 0.0576(15) 0.0643(16) 0.0310(12) 0.0227(13) 0.0107(11) 0.0091(11)
N1 0.0326(15) 0.0513(17) 0.0411(15) 0.0144(13) 0.0094(12) 0.0197(13)
N2 0.0306(14) 0.0296(13) 0.0299(13) 0.0077(11) 0.0053(11) 0.0100(11)
N3 0.0393(15) 0.0351(14) 0.0356(14) 0.0099(12) 0.0072(12) 0.0081(12)
N4 0.0422(17) 0.0562(19) 0.0523(17) 0.0117(15) 0.0194(14) 0.0234(15)
C1 0.051(2) 0.043(2) 0.048(2) 0.0110(17) 0.0093(16) 0.0186(16)
C2 0.070(3) 0.065(3) 0.082(3) 0.026(2) 0.030(2) 0.052(2)
C3 0.083(3) 0.095(3) 0.054(2) 0.048(3) 0.030(2) 0.046(2)
C4 0.070(3) 0.074(3) 0.040(2) 0.030(2) 0.0050(19) 0.0168(19)
C5 0.046(2) 0.051(2) 0.047(2) 0.0128(17) 0.0030(16) 0.0170(17)
C6 0.0336(18) 0.0427(18) 0.0394(17) 0.0150(15) 0.0063(14) 0.0175(15)
C7 0.040(2) 0.103(3) 0.069(3) 0.033(2) 0.0180(19) 0.043(2)
C8 0.038(2) 0.137(4) 0.059(2) 0.026(2) 0.0142(19) 0.031(3)
C9 0.0394(18) 0.0272(16) 0.0314(16) 0.0049(14) 0.0109(13) 0.0064(13)
C10 0.0349(17) 0.0321(16) 0.0298(15) 0.0074(14) 0.0094(13) 0.0102(13)
C11 0.0346(18) 0.0416(18) 0.0445(18) 0.0069(15) 0.0090(15) 0.0168(15)
C12 0.050(2) 0.050(2) 0.0350(17) 0.0215(18) 0.0138(16) 0.0124(16)
C13 0.0372(18) 0.0335(17) 0.0367(17) 0.0035(14) 0.0060(14) 0.0116(14)
C14 0.0421(19) 0.0350(17) 0.0310(15) 0.0070(15) 0.0065(14) 0.0156(13)
C15 0.051(2) 0.0432(19) 0.0380(18) 0.0123(17) 0.0053(16) 0.0162(15)
C16 0.046(2) 0.057(2) 0.046(2) 0.0116(18) 0.0011(16) 0.0188(18)
C17 0.051(2) 0.067(2) 0.050(2) 0.033(2) 0.0152(17) 0.0333(19)
C18 0.066(2) 0.046(2) 0.0380(17) 0.0243(19) 0.0151(17) 0.0197(16)
C19 0.050(2) 0.0417(19) 0.0333(16) 0.0106(16) 0.0073(15) 0.0160(15)

loop_
_atom_type_symbol
_atom_type_description
_atom_type_scat_dispersion_real
_atom_type_scat_dispersion_imag
_atom_type_scat_source
C C 0.0033 0.0016 'International Tables Vol C Tables 4.2.6.8 and 6.1.1.4'
H H 0.0000 0.0000 'International Tables Vol C Tables 4.2.6.8 and 6.1.1.4'
N N 0.0061 0.0033 'International Tables Vol C Tables 4.2.6.8 and 6.1.1.4'
O O 0.0106 0.0060 'International Tables Vol C Tables 4.2.6.8 and 6.1.1.4'
F F 0.0171 0.0103 'International Tables Vol C Tables 4.2.6.8 and 6.1.1.4'
S S 0.1246 0.1234 'International Tables Vol C Tables 4.2.6.8 and 6.1.1.4'

loop_
_geom_angle_atom_site_label_1
_geom_angle_atom_site_label_2
_geom_angle_atom_site_label_3
_geom_angle
C9 S1 C8 91.51(16)
C9 N1 C6 127.1(3)
C9 N1 C7 115.5(3)
C6 N1 C7 116.3(2)
C11 N2 N3 108.9(3)
C11 N2 C10 127.6(2)
N3 N2 C10 123.5(2)
C12 N3 N2 101.6(3)
C11 N4 C12 101.4(3)
C6 C1 C2 119.7(3)
C6 C1 H1A 120.1
C2 C1 H1A 120.1
C3 C2 C1 120.1(4)
C3 C2 H2A 119.9
C1 C2 H2A 119.9
C4 C3 C2 119.8(4)
C4 C3 H3B 120.1
C2 C3 H3B 120.1
C3 C4 C5 121.0(4)
C3 C4 H4B 119.5
C5 C4 H4B 119.5
C4 C5 C6 119.3(4)
C4 C5 H5A 120.3
C6 C5 H5A 120.3
C1 C6 C5 120.0(3)
C1 C6 N1 121.1(3)
C5 C6 N1 118.8(3)
N1 C7 C8 108.7(3)
N1 C7 H7A 109.9
C8 C7 H7A 109.9
N1 C7 H7B 109.9
C8 C7 H7B 109.9
H7A C7 H7B 108.3
C7 C8 S1 106.9(3)
C7 C8 H8A 110.3
S1 C8 H8A 110.3
C7 C8 H8B 110.3
S1 C8 H8B 110.3
H8A C8 H8B 108.6
N1 C9 C10 128.4(3)
N1 C9 S1 111.0(2)
C10 C9 S1 120.5(2)
C9 C10 N2 121.4(2)
C9 C10 C13 121.5(3)
N2 C10 C13 117.1(3)
N4 C11 N2 111.6(3)
N4 C11 H11A 124.2
N2 C11 H11A 124.2
N3 C12 N4 116.5(3)
N3 C12 H12A 121.8
N4 C12 H12A 121.8
O1 C13 C10 122.1(3)
O1 C13 C14 119.1(3)
C10 C13 C14 118.7(3)
C15 C14 C19 118.7(3)
C15 C14 C13 119.0(3)
C19 C14 C13 121.9(3)
C16 C15 C14 120.8(3)
C16 C15 H15A 119.6
C14 C15 H15A 119.6
C17 C16 C15 118.5(3)
C17 C16 H16A 120.7
C15 C16 H16A 120.7
F1 C17 C18 118.4(3)
F1 C17 C16 118.6(3)
C18 C17 C16 123.0(3)
C17 C18 C19 118.2(3)
C17 C18 H18A 120.9
C19 C18 H18A 120.9
C18 C19 C14 120.8(3)
C18 C19 H19A 119.6
C14 C19 H19A 119.6

loop_
_geom_bond_atom_site_label_1
_geom_bond_atom_site_label_2
_geom_bond_distance
S1 C9 1.756(3)
S1 C8 1.799(4)
F1 C17 1.354(4)
O1 C13 1.229(3)
N1 C9 1.354(4)
N1 C6 1.431(4)
N1 C7 1.457(4)
N2 C11 1.334(4)
N2 N3 1.365(3)
N2 C10 1.419(3)
N3 C12 1.310(4)
N4 C11 1.315(4)
N4 C12 1.349(4)
C1 C6 1.374(4)
C1 C2 1.382(5)
C1 H1A 0.9300
C2 C3 1.374(5)
C2 H2A 0.9300
C3 C4 1.366(5)
C3 H3B 0.9300
C4 C5 1.369(5)
C4 H4B 0.9300
C5 C6 1.389(4)
C5 H5A 0.9300
C7 C8 1.470(5)
C7 H7A 0.9700
C7 H7B 0.9700
C8 H8A 0.9700
C8 H8B 0.9700
C9 C10 1.377(4)
C10 C13 1.447(4)
C11 H11A 0.9300
C12 H12A 0.9300
C13 C14 1.503(4)
C14 C15 1.385(4)
C14 C19 1.392(4)
C15 C16 1.371(4)
C15 H15A 0.9300
C16 C17 1.363(5)
C16 H16A 0.9300
C17 C18 1.363(4)
C18 C19 1.377(4)
C18 H18A 0.9300
C19 H19A 0.9300

loop_
_geom_hbond_atom_site_label_D
_geom_hbond_atom_site_label_H
_geom_hbond_atom_site_label_A
_geom_hbond_site_symmetry_A
_geom_hbond_distance_DH
_geom_hbond_distance_HA
_geom_hbond_distance_DA
_geom_hbond_angle_DHA
_geom_hbond_publ_flag
C2 H2A N4 2_675 0.93 2.61 3.519(6) 168 yes
C4 H4B F1 1_454 0.93 2.53 3.317(5) 143 yes
C11 H11A O1 2_676 0.93 2.38 3.279(7) 164 yes

loop_
_geom_torsion_atom_site_label_1
_geom_torsion_atom_site_label_2
_geom_torsion_atom_site_label_3
_geom_torsion_atom_site_label_4
_geom_torsion
_geom_torsion_publ_flag
C11 N2 N3 C12 -0.9(3) ?
C10 N2 N3 C12 -179.6(3) ?
C6 C1 C2 C3 0.9(5) ?
C1 C2 C3 C4 0.1(6) ?
C2 C3 C4 C5 -0.5(6) ?
C3 C4 C5 C6 -0.2(5) ?
C2 C1 C6 C5 -1.5(5) ?
C2 C1 C6 N1 -178.2(3) ?
C4 C5 C6 C1 1.2(5) ?
C4 C5 C6 N1 177.9(3) ?
C9 N1 C6 C1 -60.8(4) ?
C7 N1 C6 C1 106.7(4) ?
C9 N1 C6 C5 122.5(3) ?
C7 N1 C6 C5 -70.1(4) ?
C9 N1 C7 C8 -17.1(5) ?
C6 N1 C7 C8 174.0(3) ?
N1 C7 C8 S1 25.5(4) ?
C9 S1 C8 C7 -22.4(3) ?
C6 N1 C9 C10 -14.9(5) yes
C7 N1 C9 C10 177.5(3) ?
C6 N1 C9 S1 167.3(2) ?
C7 N1 C9 S1 -0.3(4) yes
C8 S1 C9 N1 13.5(3) ?
C8 S1 C9 C10 -164.5(3) ?
N1 C9 C10 N2 -0.1(5) yes
S1 C9 C10 N2 177.5(2) yes
N1 C9 C10 C13 179.3(3) ?
S1 C9 C10 C13 -3.1(4) ?
C11 N2 C10 C9 116.3(3) ?
N3 N2 C10 C9 -65.3(4) ?
C11 N2 C10 C13 -63.2(4) ?
N3 N2 C10 C13 115.3(3) ?
C12 N4 C11 N2 0.8(3) ?
N3 N2 C11 N4 0.0(3) ?
C10 N2 C11 N4 178.6(3) ?
N2 N3 C12 N4 1.5(4) ?
C11 N4 C12 N3 -1.5(4) ?
C9 C10 C13 O1 -19.9(5) ?
N2 C10 C13 O1 159.5(3) ?
C9 C10 C13 C14 159.7(3) ?
N2 C10 C13 C14 -20.9(4) ?
O1 C13 C14 C15 -39.9(4) ?
C10 C13 C14 C15 140.5(3) ?
O1 C13 C14 C19 132.9(3) ?
C10 C13 C14 C19 -46.7(4) ?
C19 C14 C15 C16 1.1(5) ?
C13 C14 C15 C16 174.2(3) ?
C14 C15 C16 C17 -1.6(5) ?
C15 C16 C17 F1 -178.9(3) ?
C15 C16 C17 C18 0.9(5) ?
F1 C17 C18 C19 -180.0(3) ?
C16 C17 C18 C19 0.2(5) ?
C17 C18 C19 C14 -0.7(5) ?
C15 C14 C19 C18 0.0(5) ?
C13 C14 C19 C18 -172.8(3) ?

loop_
_cod_related_entry_id
_cod_related_entry_database
_cod_related_entry_code
1 ChemSpider 21174160
